data_4079257
loop_
_publ_author_name
'Lazreg, Fa\"ima'
'Slawin, Alexandra M. Z.'
'Cazin, Catherine S. J.'

_publ_section_title
;
 Heteroleptic Bis(N-heterocyclic carbene)Copper(I) Complexes: Highly
 Efficient Systems for the [3+2] Cycloaddition of Azides and Alkynes
;
_journal_issue 22
_journal_name_full Organometallics
_journal_page_first 7969
_journal_paper_doi 10.1021/om3006195
_journal_volume 31
_journal_year 2012
_chemical_formula_moiety 'C48 H60 B Cu F4 N4,2(C4 H8 O)'
_chemical_formula_sum 'C56 H76 B Cu F4 N4 O2'
_chemical_formula_weight 987.56
_chemical_name_systematic
; 
 ? 
;
_space_group_IT_number 15
_symmetry_cell_setting monoclinic
_symmetry_space_group_name_Hall '-C 2yc'
_symmetry_space_group_name_H-M 'C 1 2/c 1'
_atom_sites_solution_hydrogens geom
_atom_sites_solution_primary direct
_atom_sites_solution_secondary difmap
_audit_creation_method SHELXL-97
_cell_angle_alpha 90.00
_cell_angle_beta 101.106(8)
_cell_angle_gamma 90.00
_cell_formula_units_Z 4
_cell_length_a 20.922(7)
_cell_length_b 15.856(4)
_cell_length_c 16.935(6)
_cell_measurement_reflns_used 7384
_cell_measurement_temperature 93(2)
_cell_measurement_theta_max 28.6
_cell_measurement_theta_min 2.5
_cell_volume 5513(3)
_computing_cell_refinement 'CrystalClear (Rigaku Corp., 2004)'
_computing_data_collection 'CrystalClear (Rigaku Corp., 2004)'
_computing_data_reduction 'CrystalClear (Rigaku Corp., 2004)'
_computing_molecular_graphics 'Bruker SHELXTL'
_computing_publication_material 'Bruker SHELXTL'
_computing_structure_refinement 'SHELXL-97 (Sheldrick, 1997)'
_computing_structure_solution 'SHELXS-97 (Sheldrick, 1990)'
_diffrn_ambient_temperature 93(2)
_diffrn_measured_fraction_theta_full 0.996
_diffrn_measured_fraction_theta_max 0.996
_diffrn_measurement_device_type CCD
_diffrn_measurement_method '\w and \f scans'
_diffrn_radiation_monochromator confocal
_diffrn_radiation_source 'rotating anode'
_diffrn_radiation_type MoK\a
_diffrn_radiation_wavelength 0.71073
_diffrn_reflns_av_R_equivalents 0.0665
_diffrn_reflns_av_sigmaI/netI 0.0932
_diffrn_reflns_limit_h_max 15
_diffrn_reflns_limit_h_min -25
_diffrn_reflns_limit_k_max 19
_diffrn_reflns_limit_k_min -14
_diffrn_reflns_limit_l_max 20
_diffrn_reflns_limit_l_min -19
_diffrn_reflns_number 17205
_diffrn_reflns_theta_full 25.28
_diffrn_reflns_theta_max 25.28
_diffrn_reflns_theta_min 2.45
_exptl_absorpt_coefficient_mu 0.452
_exptl_absorpt_correction_T_max 1.000
_exptl_absorpt_correction_T_min 0.507
_exptl_absorpt_correction_type multi-scan
_exptl_absorpt_process_details 'Jacobson, R. (1998) Private communication'
_exptl_crystal_colour Colorless
_exptl_crystal_density_diffrn 1.190
_exptl_crystal_density_method 'not measured'
_exptl_crystal_description Prism
_exptl_crystal_F_000 2104
_exptl_crystal_size_max 0.20
_exptl_crystal_size_mid 0.12
_exptl_crystal_size_min 0.03
_refine_diff_density_max 0.551
_refine_diff_density_min -0.442
_refine_diff_density_rms 0.066
_refine_ls_extinction_method none
_refine_ls_goodness_of_fit_ref 0.807
_refine_ls_hydrogen_treatment constr
_refine_ls_matrix_type full
_refine_ls_number_parameters 309
_refine_ls_number_reflns 4994
_refine_ls_number_restraints 0
_refine_ls_restrained_S_all 0.807
_refine_ls_R_factor_all 0.0945
_refine_ls_R_factor_gt 0.0621
_refine_ls_shift/su_max 0.006
_refine_ls_shift/su_mean 0.001
_refine_ls_structure_factor_coef Fsqd
_refine_ls_weighting_details 'calc w=1/[\s^2^(Fo^2^)+(0.1542P)^2^+5.7613P] where P=(Fo^2^+2Fc^2^)/3'
_refine_ls_weighting_scheme calc
_refine_ls_wR_factor_gt 0.1766
_refine_ls_wR_factor_ref 0.2125
_reflns_number_gt 3424
_reflns_number_total 4994
_reflns_threshold_expression >2sigma(I)
_cod_data_source_file om3006195_si_002.cif
_cod_data_source_block 3b
_cod_depositor_comments
;
The following automatic conversions were performed:

'_symmetry_cell_setting' value 'Monoclinic' changed to 'monoclinic'
according to /home/saulius/struct/CIF-dictionaries/cif_core.dic
dictionary named 'cif_core.dic' version 2.4.2 from 2011-04-26.

Automatic conversion script
Id: cif_fix_values 1891 2012-01-12 08:04:46Z andrius 
;
_cod_original_sg_symbol_H-M C2/c
_cod_database_code 4079257

loop_
_symmetry_equiv_pos_as_xyz
'x, y, z'
'-x, y, -z+1/2'
'x+1/2, y+1/2, z'
'-x+1/2, y+1/2, -z+1/2'
'-x, -y, -z'
'x, -y, z-1/2'
'-x+1/2, -y+1/2, -z'
'x+1/2, -y+1/2, z-1/2'

loop_
_atom_site_label
_atom_site_type_symbol
_atom_site_fract_x
_atom_site_fract_y
_atom_site_fract_z
_atom_site_U_iso_or_equiv
_atom_site_adp_type
_atom_site_occupancy
_atom_site_symmetry_multiplicity
_atom_site_calc_flag
_atom_site_refinement_flags
Cu1 Cu 0.0000 0.77051(3) 0.7500 0.0326(2) Uani 1 2 d S
C1 C 0.0000 0.6504(3) 0.7500 0.0348(11) Uani 1 2 d S
N2 N 0.01531(14) 0.59698(16) 0.69308(17) 0.0358(7) Uani 1 1 d .
C3 C 0.00928(19) 0.5135(2) 0.7146(2) 0.0421(9) Uani 1 1 d .
H3A H 0.0169 0.4653 0.6844 0.050 Uiso 1 1 calc R
C4 C 0.03489(18) 0.6263(2) 0.6207(2) 0.0391(9) Uani 1 1 d .
C5 C 0.10014(19) 0.6517(2) 0.6256(2) 0.0414(9) Uani 1 1 d .
C6 C 0.1172(2) 0.6826(3) 0.5556(2) 0.0500(10) Uani 1 1 d .
H6A H 0.1606 0.7007 0.5566 0.060 Uiso 1 1 calc R
C7 C 0.0717(2) 0.6874(3) 0.4847(3) 0.0577(12) Uani 1 1 d .
H7A H 0.0842 0.7092 0.4376 0.069 Uiso 1 1 calc R
C8 C 0.0078(2) 0.6607(3) 0.4815(3) 0.0523(11) Uani 1 1 d .
H8A H -0.0225 0.6637 0.4320 0.063 Uiso 1 1 calc R
C9 C -0.0123(2) 0.6296(2) 0.5494(2) 0.0436(9) Uani 1 1 d .
C10 C 0.15069(19) 0.6452(2) 0.7032(2) 0.0451(9) Uani 1 1 d .
H10A H 0.1313 0.6121 0.7430 0.054 Uiso 1 1 calc R
C11 C 0.1682(2) 0.7334(2) 0.7387(3) 0.0503(10) Uani 1 1 d .
H11A H 0.1287 0.7616 0.7480 0.075 Uiso 1 1 calc R
H11B H 0.1879 0.7667 0.7008 0.075 Uiso 1 1 calc R
H11C H 0.1993 0.7280 0.7897 0.075 Uiso 1 1 calc R
C12 C 0.2117(2) 0.5988(3) 0.6889(3) 0.0619(12) Uani 1 1 d .
H12A H 0.1994 0.5427 0.6667 0.093 Uiso 1 1 calc R
H12B H 0.2426 0.5930 0.7400 0.093 Uiso 1 1 calc R
H12C H 0.2319 0.6309 0.6508 0.093 Uiso 1 1 calc R
C13 C -0.0821(2) 0.6018(2) 0.5471(2) 0.0490(10) Uani 1 1 d .
H13A H -0.0818 0.5596 0.5911 0.059 Uiso 1 1 calc R
C14 C -0.1236(2) 0.6763(3) 0.5632(3) 0.0592(12) Uani 1 1 d .
H14A H -0.1041 0.7026 0.6146 0.089 Uiso 1 1 calc R
H14B H -0.1676 0.6566 0.5657 0.089 Uiso 1 1 calc R
H14C H -0.1260 0.7177 0.5198 0.089 Uiso 1 1 calc R
C15 C -0.1138(3) 0.5605(3) 0.4677(3) 0.0813(17) Uani 1 1 d .
H15A H -0.0872 0.5125 0.4568 0.122 Uiso 1 1 calc R
H15B H -0.1169 0.6017 0.4240 0.122 Uiso 1 1 calc R
H15C H -0.1575 0.5407 0.4713 0.122 Uiso 1 1 calc R
C21 C 0.0000 0.8904(3) 0.7500 0.0359(11) Uani 1 2 d S
N22 N 0.02361(17) 0.94390(17) 0.8123(2) 0.0446(8) Uani 1 1 d .
C23 C 0.0143(2) 1.0274(2) 0.7881(3) 0.0581(12) Uani 1 1 d .
H23A H 0.0264 1.0757 0.8207 0.070 Uiso 1 1 calc R
C24 C 0.0527(2) 0.9175(2) 0.8922(2) 0.0424(9) Uani 1 1 d .
C25 C 0.0119(2) 0.8960(2) 0.9458(2) 0.0435(9) Uani 1 1 d .
C26 C 0.0408(2) 0.8730(2) 1.0234(2) 0.0498(10) Uani 1 1 d .
H26A H 0.0136 0.8572 1.0598 0.060 Uiso 1 1 calc R
C27 C 0.1076(2) 0.8723(3) 1.0501(3) 0.0568(11) Uani 1 1 d .
C28 C 0.1462(2) 0.8958(3) 0.9953(3) 0.0625(13) Uani 1 1 d .
H28A H 0.1922 0.8963 1.0128 0.075 Uiso 1 1 calc R
C29 C 0.1206(2) 0.9186(2) 0.9165(3) 0.0545(11) Uani 1 1 d .
C30 C -0.0614(2) 0.8982(2) 0.9206(2) 0.0481(10) Uani 1 1 d .
H30A H -0.0813 0.8813 0.9660 0.072 Uiso 1 1 calc R
H30B H -0.0751 0.8593 0.8756 0.072 Uiso 1 1 calc R
H30C H -0.0753 0.9556 0.9039 0.072 Uiso 1 1 calc R
C31 C 0.1375(3) 0.8471(4) 1.1345(3) 0.0844(17) Uani 1 1 d .
H31A H 0.1030 0.8326 1.1639 0.127 Uiso 1 1 calc R
H31B H 0.1632 0.8942 1.1615 0.127 Uiso 1 1 calc R
H31C H 0.1659 0.7982 1.1332 0.127 Uiso 1 1 calc R
C32 C 0.1636(3) 0.9432(3) 0.8582(4) 0.0791(16) Uani 1 1 d .
H32A H 0.2094 0.9404 0.8854 0.119 Uiso 1 1 calc R
H32B H 0.1531 1.0009 0.8392 0.119 Uiso 1 1 calc R
H32C H 0.1562 0.9044 0.8123 0.119 Uiso 1 1 calc R
B1 B 0.5000 0.2329(4) 0.2500 0.064(2) Uani 1 2 d S
F1 F 0.54132(17) 0.18180(15) 0.21559(16) 0.0823(9) Uani 1 1 d .
F2 F 0.46385(17) 0.28323(14) 0.19082(16) 0.0756(9) Uani 1 1 d .
O41 O 0.7300(2) 0.8054(3) 0.8987(3) 0.1020(13) Uani 1 1 d .
C42 C 0.6844(3) 0.8231(5) 0.8281(4) 0.0943(19) Uani 1 1 d .
H42A H 0.7007 0.8028 0.7804 0.113 Uiso 1 1 calc R
H42B H 0.6426 0.7945 0.8296 0.113 Uiso 1 1 calc R
C43 C 0.6753(6) 0.9119(5) 0.8240(7) 0.218(7) Uani 1 1 d .
H43A H 0.6329 0.9266 0.8381 0.261 Uiso 1 1 calc R
H43B H 0.6751 0.9318 0.7686 0.261 Uiso 1 1 calc R
C44 C 0.7273(6) 0.9523(5) 0.8793(7) 0.192(6) Uani 1 1 d .
H44A H 0.7108 0.9996 0.9080 0.230 Uiso 1 1 calc R
H44B H 0.7615 0.9736 0.8513 0.230 Uiso 1 1 calc R
C45 C 0.7517(3) 0.8832(6) 0.9346(4) 0.109(2) Uani 1 1 d .
H45A H 0.7999 0.8843 0.9470 0.131 Uiso 1 1 calc R
H45B H 0.7358 0.8901 0.9856 0.131 Uiso 1 1 calc R

loop_
_atom_site_aniso_label
_atom_site_aniso_U_11
_atom_site_aniso_U_22
_atom_site_aniso_U_33
_atom_site_aniso_U_23
_atom_site_aniso_U_13
_atom_site_aniso_U_12
Cu1 0.0390(4) 0.0227(4) 0.0352(4) 0.000 0.0047(3) 0.000
C1 0.032(3) 0.039(3) 0.030(3) 0.000 -0.003(2) 0.000
N2 0.0402(17) 0.0266(15) 0.0368(17) -0.0031(11) -0.0020(14) 0.0033(11)
C3 0.050(2) 0.0202(17) 0.052(2) -0.0043(14) 0.0000(19) 0.0024(14)
C4 0.048(2) 0.0257(18) 0.041(2) -0.0056(14) 0.0033(17) 0.0073(14)
C5 0.051(2) 0.0346(19) 0.038(2) -0.0079(15) 0.0063(18) 0.0075(15)
C6 0.053(3) 0.052(2) 0.046(3) -0.0045(18) 0.015(2) 0.0066(18)
C7 0.079(3) 0.056(3) 0.042(3) -0.0044(19) 0.018(2) 0.018(2)
C8 0.062(3) 0.052(2) 0.040(2) -0.0072(17) 0.001(2) 0.0143(19)
C9 0.052(2) 0.035(2) 0.038(2) -0.0068(15) -0.0039(18) 0.0094(16)
C10 0.044(2) 0.041(2) 0.049(2) -0.0036(17) 0.0066(18) 0.0016(16)
C11 0.045(2) 0.056(3) 0.049(3) -0.0041(18) 0.007(2) -0.0017(17)
C12 0.051(3) 0.063(3) 0.067(3) -0.012(2) -0.001(2) 0.011(2)
C13 0.050(2) 0.046(2) 0.044(2) -0.0050(17) -0.0088(19) 0.0055(17)
C14 0.051(3) 0.056(3) 0.070(3) -0.014(2) 0.009(2) 0.0031(19)
C15 0.070(3) 0.074(3) 0.088(4) -0.047(3) -0.014(3) 0.013(3)
C21 0.045(3) 0.031(3) 0.035(3) 0.000 0.016(2) 0.000
N22 0.063(2) 0.0270(16) 0.048(2) -0.0059(13) 0.0215(17) -0.0051(13)
C23 0.102(4) 0.0193(19) 0.061(3) -0.0087(15) 0.036(3) -0.0051(18)
C24 0.050(2) 0.0314(19) 0.047(2) -0.0114(15) 0.0143(19) -0.0112(15)
C25 0.053(2) 0.0317(19) 0.047(2) -0.0120(16) 0.0126(19) -0.0093(15)
C26 0.060(3) 0.046(2) 0.043(2) -0.0109(17) 0.011(2) -0.0106(18)
C27 0.063(3) 0.051(2) 0.052(3) -0.0168(19) 0.001(2) -0.006(2)
C28 0.054(3) 0.057(3) 0.072(3) -0.023(2) 0.000(2) -0.011(2)
C29 0.053(3) 0.042(2) 0.070(3) -0.0152(19) 0.016(2) -0.0162(17)
C30 0.048(2) 0.049(2) 0.049(2) -0.0055(17) 0.0131(19) -0.0084(17)
C31 0.087(4) 0.095(4) 0.060(3) -0.012(3) -0.014(3) -0.006(3)
C32 0.070(3) 0.063(3) 0.114(5) -0.017(3) 0.045(3) -0.024(2)
B1 0.118(7) 0.023(3) 0.047(4) 0.000 0.004(4) 0.000
F1 0.143(3) 0.0440(15) 0.0573(17) -0.0100(12) 0.0124(17) 0.0046(15)
F2 0.130(3) 0.0325(13) 0.0543(17) 0.0058(10) -0.0072(17) -0.0055(13)
O41 0.112(4) 0.111(3) 0.083(3) 0.008(3) 0.020(3) 0.034(3)
C42 0.070(4) 0.133(6) 0.084(4) 0.001(4) 0.023(3) 0.017(3)
C43 0.219(12) 0.085(6) 0.273(14) 0.050(7) -0.144(11) -0.028(6)
C44 0.205(11) 0.102(6) 0.213(11) 0.025(6) -0.099(9) -0.031(6)
C45 0.072(4) 0.167(7) 0.085(5) 0.008(5) 0.009(4) -0.018(4)

loop_
_atom_type_symbol
_atom_type_description
_atom_type_scat_dispersion_real
_atom_type_scat_dispersion_imag
_atom_type_scat_source
C C 0.0033 0.0016 'International Tables Vol C Tables 4.2.6.8 and 6.1.1.4'
H H 0.0000 0.0000 'International Tables Vol C Tables 4.2.6.8 and 6.1.1.4'
B B 0.0013 0.0007 'International Tables Vol C Tables 4.2.6.8 and 6.1.1.4'
N N 0.0061 0.0033 'International Tables Vol C Tables 4.2.6.8 and 6.1.1.4'
O O 0.0106 0.0060 'International Tables Vol C Tables 4.2.6.8 and 6.1.1.4'
F F 0.0171 0.0103 'International Tables Vol C Tables 4.2.6.8 and 6.1.1.4'
Cu Cu 0.3201 1.2651 'International Tables Vol C Tables 4.2.6.8 and 6.1.1.4'

loop_
_geom_angle_atom_site_label_1
_geom_angle_atom_site_label_2
_geom_angle_atom_site_label_3
_geom_angle
_geom_angle_site_symmetry_1
_geom_angle_site_symmetry_3
C1 Cu1 C21 180.000(2) . .
N2 C1 N2 103.4(4) 2_556 .
N2 C1 Cu1 128.3(2) 2_556 .
N2 C1 Cu1 128.3(2) . .
C1 N2 C3 111.2(3) . .
C1 N2 C4 122.9(3) . .
C3 N2 C4 125.9(3) . .
C3 C3 N2 107.1(2) 2_556 .
C3 C3 H3A 126.4 2_556 .
N2 C3 H3A 126.4 . .
C9 C4 C5 123.5(4) . .
C9 C4 N2 118.3(3) . .
C5 C4 N2 118.2(3) . .
C6 C5 C4 117.0(4) . .
C6 C5 C10 120.6(4) . .
C4 C5 C10 122.4(3) . .
C5 C6 C7 120.9(4) . .
C5 C6 H6A 119.5 . .
C7 C6 H6A 119.5 . .
C6 C7 C8 120.7(4) . .
C6 C7 H7A 119.7 . .
C8 C7 H7A 119.7 . .
C9 C8 C7 121.1(4) . .
C9 C8 H8A 119.4 . .
C7 C8 H8A 119.4 . .
C4 C9 C8 116.8(4) . .
C4 C9 C13 121.6(4) . .
C8 C9 C13 121.7(4) . .
C5 C10 C11 110.5(3) . .
C5 C10 C12 110.9(3) . .
C11 C10 C12 110.8(3) . .
C5 C10 H10A 108.2 . .
C11 C10 H10A 108.2 . .
C12 C10 H10A 108.2 . .
C10 C11 H11A 109.5 . .
C10 C11 H11B 109.5 . .
H11A C11 H11B 109.5 . .
C10 C11 H11C 109.5 . .
H11A C11 H11C 109.5 . .
H11B C11 H11C 109.5 . .
C10 C12 H12A 109.5 . .
C10 C12 H12B 109.5 . .
H12A C12 H12B 109.5 . .
C10 C12 H12C 109.5 . .
H12A C12 H12C 109.5 . .
H12B C12 H12C 109.5 . .
C9 C13 C14 110.5(3) . .
C9 C13 C15 113.5(4) . .
C14 C13 C15 108.9(3) . .
C9 C13 H13A 107.9 . .
C14 C13 H13A 107.9 . .
C15 C13 H13A 107.9 . .
C13 C14 H14A 109.5 . .
C13 C14 H14B 109.5 . .
H14A C14 H14B 109.5 . .
C13 C14 H14C 109.5 . .
H14A C14 H14C 109.5 . .
H14B C14 H14C 109.5 . .
C13 C15 H15A 109.5 . .
C13 C15 H15B 109.5 . .
H15A C15 H15B 109.5 . .
C13 C15 H15C 109.5 . .
H15A C15 H15C 109.5 . .
H15B C15 H15C 109.5 . .
N22 C21 N22 103.5(4) . 2_556
N22 C21 Cu1 128.2(2) . .
N22 C21 Cu1 128.2(2) 2_556 .
C21 N22 C23 110.7(3) . .
C21 N22 C24 124.8(3) . .
C23 N22 C24 124.5(3) . .
C23 C23 N22 107.6(2) 2_556 .
C23 C23 H23A 126.2 2_556 .
N22 C23 H23A 126.2 . .
C25 C24 C29 121.4(4) . .
C25 C24 N22 118.8(4) . .
C29 C24 N22 119.7(4) . .
C26 C25 C24 118.0(4) . .
C26 C25 C30 120.5(4) . .
C24 C25 C30 121.5(4) . .
C27 C26 C25 122.7(4) . .
C27 C26 H26A 118.6 . .
C25 C26 H26A 118.6 . .
C26 C27 C28 117.4(4) . .
C26 C27 C31 121.6(5) . .
C28 C27 C31 121.0(5) . .
C29 C28 C27 122.9(4) . .
C29 C28 H28A 118.5 . .
C27 C28 H28A 118.5 . .
C28 C29 C24 117.5(4) . .
C28 C29 C32 121.8(5) . .
C24 C29 C32 120.7(5) . .
C25 C30 H30A 109.5 . .
C25 C30 H30B 109.5 . .
H30A C30 H30B 109.5 . .
C25 C30 H30C 109.5 . .
H30A C30 H30C 109.5 . .
H30B C30 H30C 109.5 . .
C27 C31 H31A 109.5 . .
C27 C31 H31B 109.5 . .
H31A C31 H31B 109.5 . .
C27 C31 H31C 109.5 . .
H31A C31 H31C 109.5 . .
H31B C31 H31C 109.5 . .
C29 C32 H32A 109.5 . .
C29 C32 H32B 109.5 . .
H32A C32 H32B 109.5 . .
C29 C32 H32C 109.5 . .
H32A C32 H32C 109.5 . .
H32B C32 H32C 109.5 . .
F1 B1 F1 108.8(5) . 2_655
F1 B1 F2 109.97(19) . 2_655
F1 B1 F2 109.20(18) 2_655 2_655
F1 B1 F2 109.20(18) . .
F1 B1 F2 109.97(19) 2_655 .
F2 B1 F2 109.7(5) 2_655 .
C42 O41 C45 107.5(5) . .
C43 C42 O41 107.6(6) . .
C43 C42 H42A 110.2 . .
O41 C42 H42A 110.2 . .
C43 C42 H42B 110.2 . .
O41 C42 H42B 110.2 . .
H42A C42 H42B 108.5 . .
C42 C43 C44 109.4(7) . .
C42 C43 H43A 109.8 . .
C44 C43 H43A 109.8 . .
C42 C43 H43B 109.8 . .
C44 C43 H43B 109.8 . .
H43A C43 H43B 108.2 . .
C43 C44 C45 102.0(7) . .
C43 C44 H44A 111.4 . .
C45 C44 H44A 111.4 . .
C43 C44 H44B 111.4 . .
C45 C44 H44B 111.4 . .
H44A C44 H44B 109.2 . .
O41 C45 C44 109.5(6) . .
O41 C45 H45A 109.8 . .
C44 C45 H45A 109.8 . .
O41 C45 H45B 109.8 . .
C44 C45 H45B 109.8 . .
H45A C45 H45B 108.2 . .

loop_
_geom_bond_atom_site_label_1
_geom_bond_atom_site_label_2
_geom_bond_distance
_geom_bond_site_symmetry_2
Cu1 C1 1.905(5) .
Cu1 C21 1.902(5) .
C1 N2 1.367(4) 2_556
C1 N2 1.367(4) .
N2 C3 1.384(4) .
N2 C4 1.443(5) .
C3 C3 1.331(8) 2_556
C3 H3A 0.9500 .
C4 C9 1.405(5) .
C4 C5 1.410(5) .
C5 C6 1.391(6) .
C5 C10 1.523(5) .
C6 C7 1.383(6) .
C6 H6A 0.9500 .
C7 C8 1.394(7) .
C7 H7A 0.9500 .
C8 C9 1.388(6) .
C8 H8A 0.9500 .
C9 C13 1.519(6) .
C10 C11 1.538(5) .
C10 C12 1.532(6) .
C10 H10A 1.0000 .
C11 H11A 0.9800 .
C11 H11B 0.9800 .
C11 H11C 0.9800 .
C12 H12A 0.9800 .
C12 H12B 0.9800 .
C12 H12C 0.9800 .
C13 C14 1.522(6) .
C13 C15 1.529(6) .
C13 H13A 1.0000 .
C14 H14A 0.9800 .
C14 H14B 0.9800 .
C14 H14C 0.9800 .
C15 H15A 0.9800 .
C15 H15B 0.9800 .
C15 H15C 0.9800 .
C21 N22 1.369(4) .
C21 N22 1.369(4) 2_556
N22 C23 1.388(5) .
N22 C24 1.434(5) .
C23 C23 1.313(9) 2_556
C23 H23A 0.9500 .
C24 C25 1.402(6) .
C24 C29 1.401(6) .
C25 C26 1.385(6) .
C25 C30 1.511(6) .
C26 C27 1.383(6) .
C26 H26A 0.9500 .
C27 C28 1.393(7) .
C27 C31 1.501(7) .
C28 C29 1.388(7) .
C28 H28A 0.9500 .
C29 C32 1.509(7) .
C30 H30A 0.9800 .
C30 H30B 0.9800 .
C30 H30C 0.9800 .
C31 H31A 0.9800 .
C31 H31B 0.9800 .
C31 H31C 0.9800 .
C32 H32A 0.9800 .
C32 H32B 0.9800 .
C32 H32C 0.9800 .
B1 F1 1.392(4) .
B1 F1 1.392(4) 2_655
B1 F2 1.386(4) 2_655
B1 F2 1.386(4) .
O41 C42 1.406(7) .
O41 C45 1.411(8) .
C42 C43 1.421(10) .
C42 H42A 0.9900 .
C42 H42B 0.9900 .
C43 C44 1.442(11) .
C43 H43A 0.9900 .
C43 H43B 0.9900 .
C44 C45 1.468(10) .
C44 H44A 0.9900 .
C44 H44B 0.9900 .
C45 H45A 0.9900 .
C45 H45B 0.9900 .

loop_
_geom_torsion_atom_site_label_1
_geom_torsion_atom_site_label_2
_geom_torsion_atom_site_label_3
_geom_torsion_atom_site_label_4
_geom_torsion
_geom_torsion_site_symmetry_1
_geom_torsion_site_symmetry_4
C21 Cu1 C1 N2 118(100) . 2_556
C21 Cu1 C1 N2 -62(100) . .
N2 C1 N2 C3 0.21(18) 2_556 .
Cu1 C1 N2 C3 -179.79(18) . .
N2 C1 N2 C4 -179.9(4) 2_556 .
Cu1 C1 N2 C4 0.1(4) . .
C1 N2 C3 C3 -0.6(5) . 2_556
C4 N2 C3 C3 179.6(4) . 2_556
C1 N2 C4 C9 -98.0(3) . .
C3 N2 C4 C9 81.8(4) . .
C1 N2 C4 C5 80.7(4) . .
C3 N2 C4 C5 -99.4(4) . .
C9 C4 C5 C6 1.0(5) . .
N2 C4 C5 C6 -177.7(3) . .
C9 C4 C5 C10 -178.4(3) . .
N2 C4 C5 C10 2.9(5) . .
C4 C5 C6 C7 -0.4(5) . .
C10 C5 C6 C7 179.0(3) . .
C5 C6 C7 C8 -0.5(6) . .
C6 C7 C8 C9 0.9(6) . .
C5 C4 C9 C8 -0.7(5) . .
N2 C4 C9 C8 178.0(3) . .
C5 C4 C9 C13 -179.8(3) . .
N2 C4 C9 C13 -1.1(5) . .
C7 C8 C9 C4 -0.3(5) . .
C7 C8 C9 C13 178.8(4) . .
C6 C5 C10 C11 72.2(4) . .
C4 C5 C10 C11 -108.5(4) . .
C6 C5 C10 C12 -51.1(5) . .
C4 C5 C10 C12 128.3(4) . .
C4 C9 C13 C14 91.7(4) . .
C8 C9 C13 C14 -87.4(5) . .
C4 C9 C13 C15 -145.7(4) . .
C8 C9 C13 C15 35.3(5) . .
C1 Cu1 C21 N22 -74(100) . .
C1 Cu1 C21 N22 106(100) . 2_556
N22 C21 N22 C23 0.1(2) 2_556 .
Cu1 C21 N22 C23 -179.9(2) . .
N22 C21 N22 C24 178.8(4) 2_556 .
Cu1 C21 N22 C24 -1.2(4) . .
C21 N22 C23 C23 -0.3(6) . 2_556
C24 N22 C23 C23 -179.0(5) . 2_556
C21 N22 C24 C25 -81.9(4) . .
C23 N22 C24 C25 96.6(4) . .
C21 N22 C24 C29 101.8(4) . .
C23 N22 C24 C29 -79.7(5) . .
C29 C24 C25 C26 -1.9(5) . .
N22 C24 C25 C26 -178.2(3) . .
C29 C24 C25 C30 177.5(3) . .
N22 C24 C25 C30 1.3(5) . .
C24 C25 C26 C27 1.3(5) . .
C30 C25 C26 C27 -178.1(4) . .
C25 C26 C27 C28 0.0(6) . .
C25 C26 C27 C31 180.0(4) . .
C26 C27 C28 C29 -0.8(6) . .
C31 C27 C28 C29 179.2(4) . .
C27 C28 C29 C24 0.2(6) . .
C27 C28 C29 C32 -179.6(4) . .
C25 C24 C29 C28 1.2(5) . .
N22 C24 C29 C28 177.4(3) . .
C25 C24 C29 C32 -179.1(4) . .
N22 C24 C29 C32 -2.9(5) . .
C45 O41 C42 C43 -3.8(9) . .
O41 C42 C43 C44 15.5(14) . .
C42 C43 C44 C45 -19.9(15) . .
C42 O41 C45 C44 -9.0(9) . .
C43 C44 C45 O41 17.6(13) . .
